data_1568431
loop_
_publ_author_name
'Liu, Han-Ying'
'Neale, Samuel E.'
'Hill, Michael S.'
'Mahon, Mary F.'
'McMullin, Claire L.'

_publ_section_title
;
 Structural snapshots of an Al-Cu bond-mediated transformation of terminal
 acetylenes.
;
_journal_issue 11
_journal_name_full 'Chemical science'
_journal_page_first 2866
_journal_page_last 2876
_journal_paper_doi 10.1039/d3sc00240c
_journal_volume 14
_journal_year 2023
_chemical_formula_moiety 'C46 H80 Al Cu N4 Si3'
_chemical_formula_sum 'C46 H80 Al Cu N4 Si3'
_chemical_formula_weight 863.93
_space_group_crystal_system monoclinic
_space_group_IT_number 14
_space_group_name_Hall '-P 2yn'
_space_group_name_H-M_alt 'P 1 21/n 1'
_atom_sites_solution_hydrogens mixed
_atom_sites_solution_primary dual
_audit_creation_date 2022-04-13
_audit_creation_method
;
Olex2 1.5
(compiled 2022.04.07 svn.rca3783a0 for OlexSys, GUI svn.r6498)
;
_audit_update_record
;
2023-01-04 deposited with the CCDC.	2023-02-15 downloaded from the CCDC.
;
_cell_angle_alpha 90
_cell_angle_beta 91.457(2)
_cell_angle_gamma 90
_cell_formula_units_Z 4
_cell_length_a 15.0696(4)
_cell_length_b 16.5798(5)
_cell_length_c 20.4317(4)
_cell_measurement_reflns_used 5674
_cell_measurement_temperature 150.00(10)
_cell_measurement_theta_max 72.3480
_cell_measurement_theta_min 3.9750
_cell_volume 5103.2(2)
_computing_cell_refinement 'CrysAlisPro 1.171.39.46 (Rigaku OD, 2018)'
_computing_data_collection 'CrysAlisPro 1.171.39.46 (Rigaku OD, 2018)'
_computing_data_reduction 'CrysAlisPro 1.171.39.46 (Rigaku OD, 2018)'
_computing_molecular_graphics 'Olex2 1.5 (Dolomanov et al., 2009)'
_computing_publication_material 'Olex2 1.5 (Dolomanov et al., 2009)'
_computing_structure_refinement 'SHELXL 2014/3 (Sheldrick, 2015)'
_computing_structure_solution 'SHELXT  (Sheldrick, 2015)'
_diffrn_ambient_environment N~2~
_diffrn_ambient_temperature 150.00(10)
_diffrn_detector 'CCD plate'
_diffrn_detector_area_resol_mean 8.1150
_diffrn_detector_type EosS2
_diffrn_measured_fraction_theta_full 1.000
_diffrn_measured_fraction_theta_max 0.990
_diffrn_measurement_device 'four-circle diffractometer'
_diffrn_measurement_device_type 'SuperNova, Dual, Cu at home/near, EosS2'
_diffrn_measurement_method '\w scans'
_diffrn_radiation_monochromator mirror
_diffrn_radiation_probe x-ray
_diffrn_radiation_type 'Cu K\a'
_diffrn_radiation_wavelength 1.54184
_diffrn_reflns_av_R_equivalents 0.0562
_diffrn_reflns_av_unetI/netI 0.0631
_diffrn_reflns_Laue_measured_fraction_full 1.000
_diffrn_reflns_Laue_measured_fraction_max 0.990
_diffrn_reflns_limit_h_max 16
_diffrn_reflns_limit_h_min -18
_diffrn_reflns_limit_k_max 20
_diffrn_reflns_limit_k_min -17
_diffrn_reflns_limit_l_max 25
_diffrn_reflns_limit_l_min -23
_diffrn_reflns_number 28989
_diffrn_reflns_point_group_measured_fraction_full 1.000
_diffrn_reflns_point_group_measured_fraction_max 0.990
_diffrn_reflns_theta_full 67.684
_diffrn_reflns_theta_max 73.028
_diffrn_reflns_theta_min 3.965
_diffrn_source 'micro-focus sealed X-ray tube'
_diffrn_source_type 'SuperNova (Cu) X-ray Source'
_exptl_absorpt_coefficient_mu 1.684
_exptl_absorpt_correction_T_max 0.691
_exptl_absorpt_correction_T_min 0.396
_exptl_absorpt_correction_type gaussian
_exptl_absorpt_process_details
;
CrysAlisPro 1.171.39.46 (Rigaku Oxford Diffraction, 2018)
Numerical absorption correction based on gaussian integration over
			a multifaceted crystal model
Empirical absorption correction using spherical harmonics,
 implemented in SCALE3 ABSPACK scaling algorithm.
;
_exptl_crystal_colour colourless
_exptl_crystal_colour_primary colourless
_exptl_crystal_density_diffrn 1.124
_exptl_crystal_description block
_exptl_crystal_F_000 1872
_exptl_crystal_size_max 0.095
_exptl_crystal_size_mid 0.062
_exptl_crystal_size_min 0.03
_refine_diff_density_max 0.531
_refine_diff_density_min -0.420
_refine_diff_density_rms 0.053
_refine_ls_extinction_method none
_refine_ls_goodness_of_fit_ref 1.018
_refine_ls_hydrogen_treatment mixed
_refine_ls_matrix_type full
_refine_ls_number_parameters 524
_refine_ls_number_reflns 10112
_refine_ls_number_restraints 0
_refine_ls_restrained_S_all 1.018
_refine_ls_R_factor_all 0.0710
_refine_ls_R_factor_gt 0.0480
_refine_ls_shift/su_max 0.002
_refine_ls_shift/su_mean 0.000
_refine_ls_structure_factor_coef Fsqd
_refine_ls_weighting_details 'w=1/[\s^2^(Fo^2^)+(0.0528P)^2^+0.5451P] where P=(Fo^2^+2Fc^2^)/3'
_refine_ls_weighting_scheme calc
_refine_ls_wR_factor_gt 0.1087
_refine_ls_wR_factor_ref 0.1207
_reflns_Friedel_coverage 0.000
_reflns_number_gt 7580
_reflns_number_total 10112
_reflns_threshold_expression 'I > 2\s(I)'
_cod_data_source_file d3sc00240c2.cif
_cod_data_source_block s21msh113
_cod_depositor_comments 'Adding full bibliography for 1568428--1568438.cif.'
_cod_database_code 1568431
_shelxl_version_number 2014-3
_shelx_space_group_comment
;
The symmetry employed for this shelxl refinement is uniquely defined
by the following loop, which should always be used as a source of
symmetry information in preference to the above space-group names.
They are only intended as comments.
;
_shelx_estimated_absorpt_t_max 0.951
_shelx_estimated_absorpt_t_min 0.856
_olex2_refinement_description
;
1. Fixed Uiso
 At 1.2 times of:
  All C(H) groups, All C(H,H) groups
 At 1.5 times of:
  All C(H,H,H) groups, All Cu(H) groups
2. Rigid body (RIGU) restrains
 Cu1, H1
 with sigma for 1-2 distances of 0.004 and sigma for 1-3 distances of 0.004
 H1, Al1
 with sigma for 1-2 distances of 0.004 and sigma for 1-3 distances of 0.004
3.a Ternary CH refined with riding coordinates:
 C7(H7), C10(H10), C25(H25), C28(H28), C32(H32), C39(H39)
3.b Secondary CH2 refined with riding coordinates:
 C15(H15A,H15B), C16(H16A,H16B)
3.c Aromatic/amide H refined with riding coordinates:
 C3(H3), C4(H4), C21(H21), C22(H22), C23(H23)
3.d Idealised Me refined as rotating group:
 C8(H8A,H8B,H8C), C9(H9A,H9B,H9C), C11(H11A,H11B,H11C), C13(H13A,H13B,H13C),
 C14(H14A,H14B,H14C), C17(H17A,H17B,H17C), C18(H18A,H18B,H18C), C26(H26A,H26B,
 H26C), C27(H27A,H27B,H27C), C29(H29A,H29B,H29C), C30(H30A,H30B,H30C), C33(H33A,
 H33B,H33C), C34(H34A,H34B,H34C), C36(H36A,H36B,H36C), C38(H38A,H38B,H38C),
 C40(H40A,H40B,H40C), C41(H41A,H41B,H41C), C44(H44A,H44B,H44C), C45(H45A,H45B,
 H45C), C46(H46A,H46B,H46C), C12(H12A,H12B,H12C)
;

loop_
_space_group_symop_operation_xyz
'x, y, z'
'-x+1/2, y+1/2, -z+1/2'
'-x, -y, -z'
'x-1/2, -y-1/2, z-1/2'

loop_
_atom_site_label
_atom_site_type_symbol
_atom_site_fract_x
_atom_site_fract_y
_atom_site_fract_z
_atom_site_U_iso_or_equiv
_atom_site_adp_type
_atom_site_occupancy
_atom_site_site_symmetry_order
_atom_site_calc_flag
_atom_site_refinement_flags_posn
_atom_site_refinement_flags_adp
_atom_site_refinement_flags_occupancy
_atom_site_disorder_assembly
_atom_site_disorder_group
Cu1 Cu 0.63931(2) 0.69199(2) 0.75484(2) 0.02861(9) Uani 1 1 d . . . . .
H1 H 0.577(2) 0.785(2) 0.7363(15) 0.043 Uiso 1 1 d . U . . .
Si1 Si 0.34030(6) 0.85954(5) 0.82126(4) 0.0515(2) Uani 1 1 d . . . . .
Si2 Si 0.29514(5) 0.74532(6) 0.65872(4) 0.04402(18) Uani 1 1 d . . . . .
Si3 Si 0.63299(5) 0.48568(4) 0.81256(4) 0.04163(17) Uani 1 1 d . . . . .
Al1 Al 0.47054(4) 0.73686(4) 0.75010(3) 0.02516(14) Uani 1 1 d . . . . .
N1 N 0.41383(14) 0.77951(13) 0.82071(10) 0.0325(4) Uani 1 1 d . . . . .
N2 N 0.40913(13) 0.74204(13) 0.67144(9) 0.0301(4) Uani 1 1 d . . . . .
N3 N 0.83638(14) 0.69206(14) 0.78443(10) 0.0343(4) Uani 1 1 d . . . . .
N4 N 0.80377(14) 0.67847(13) 0.68209(10) 0.0337(4) Uani 1 1 d . . . . .
C1 C 0.44071(15) 0.74306(14) 0.88189(11) 0.0281(4) Uani 1 1 d . . . . .
C2 C 0.40079(17) 0.67028(16) 0.90173(12) 0.0352(5) Uani 1 1 d . . . . .
C3 C 0.4307(2) 0.63257(19) 0.95886(14) 0.0496(7) Uani 1 1 d . . . . .
H3 H 0.4045 0.5844 0.9715 0.060 Uiso 1 1 calc R U . . .
C4 C 0.4976(3) 0.6647(2) 0.99694(15) 0.0618(9) Uani 1 1 d . . . . .
H4 H 0.5177 0.6381 1.0346 0.074 Uiso 1 1 calc R U . . .
C5 C 0.5350(2) 0.7371(2) 0.97876(16) 0.0536(8) Uani 1 1 d . . . . .
H5 H 0.580(3) 0.758(3) 1.003(2) 0.067(12) Uiso 1 1 d . . . . .
C6 C 0.50810(17) 0.77770(17) 0.92192(13) 0.0376(5) Uani 1 1 d . . . . .
C7 C 0.3243(2) 0.63290(19) 0.86334(15) 0.0477(7) Uani 1 1 d . . . . .
H7 H 0.3209 0.6601 0.8208 0.057 Uiso 1 1 calc R U . . .
C8 C 0.3353(3) 0.5435(2) 0.8500(2) 0.0729(11) Uani 1 1 d . . . . .
H8A H 0.3893 0.5348 0.8271 0.109 Uiso 1 1 calc R U . . .
H8B H 0.2859 0.5246 0.8238 0.109 Uiso 1 1 calc R U . . .
H8C H 0.3378 0.5147 0.8908 0.109 Uiso 1 1 calc R U . . .
C9 C 0.2362(2) 0.6486(3) 0.8971(2) 0.0697(10) Uani 1 1 d . . . . .
H9A H 0.2366 0.6217 0.9387 0.105 Uiso 1 1 calc R U . . .
H9B H 0.1880 0.6285 0.8702 0.105 Uiso 1 1 calc R U . . .
H9C H 0.2289 0.7056 0.9036 0.105 Uiso 1 1 calc R U . . .
C10 C 0.5506(2) 0.85763(18) 0.90514(18) 0.0500(7) Uani 1 1 d . . . . .
H10 H 0.5177 0.8810 0.8677 0.060 Uiso 1 1 calc R U . A 1
C11 C 0.6464(2) 0.8475(2) 0.88643(16) 0.0531(8) Uani 1 1 d . . . . .
H11A H 0.6710 0.8992 0.8759 0.080 Uiso 1 1 calc R U . B 1
H11B H 0.6494 0.8126 0.8491 0.080 Uiso 1 1 calc R U . B 1
H11C H 0.6796 0.8242 0.9224 0.080 Uiso 1 1 calc R U . B 1
C13 C 0.3903(3) 0.9535(2) 0.78627(19) 0.0749(12) Uani 1 1 d . . . . .
H13A H 0.4355 0.9737 0.8159 0.112 Uiso 1 1 calc R U . . .
H13B H 0.3449 0.9936 0.7800 0.112 Uiso 1 1 calc R U . . .
H13C H 0.4161 0.9412 0.7450 0.112 Uiso 1 1 calc R U . . .
C14 C 0.3065(3) 0.8807(3) 0.90746(18) 0.0831(15) Uani 1 1 d . . . . .
H14A H 0.2522 0.8528 0.9160 0.125 Uiso 1 1 calc R U . . .
H14B H 0.2978 0.9377 0.9129 0.125 Uiso 1 1 calc R U . . .
H14C H 0.3523 0.8626 0.9375 0.125 Uiso 1 1 calc R U . . .
C15 C 0.2357(2) 0.8386(3) 0.77283(18) 0.0674(11) Uani 1 1 d . . . . .
H15A H 0.2117 0.7880 0.7882 0.081 Uiso 1 1 calc R U . . .
H15B H 0.1932 0.8804 0.7832 0.081 Uiso 1 1 calc R U . . .
C16 C 0.2409(2) 0.8338(3) 0.69780(17) 0.0631(10) Uani 1 1 d . . . . .
H16A H 0.2714 0.8818 0.6833 0.076 Uiso 1 1 calc R U . . .
H16B H 0.1806 0.8368 0.6801 0.076 Uiso 1 1 calc R U . . .
C17 C 0.2687(2) 0.7556(3) 0.56863(17) 0.0707(11) Uani 1 1 d . . . . .
H17A H 0.2867 0.8080 0.5539 0.106 Uiso 1 1 calc R U . . .
H17B H 0.2059 0.7493 0.5610 0.106 Uiso 1 1 calc R U . . .
H17C H 0.2998 0.7149 0.5450 0.106 Uiso 1 1 calc R U . . .
C18 C 0.2379(2) 0.6527(3) 0.68860(18) 0.0617(9) Uani 1 1 d . . . . .
H18A H 0.2750 0.6065 0.6818 0.093 Uiso 1 1 calc R U . . .
H18B H 0.1826 0.6459 0.6649 0.093 Uiso 1 1 calc R U . . .
H18C H 0.2269 0.6582 0.7345 0.093 Uiso 1 1 calc R U . . .
C19 C 0.46093(15) 0.73743(16) 0.61361(11) 0.0310(5) Uani 1 1 d . . . . .
C20 C 0.49336(16) 0.80848(18) 0.58469(12) 0.0377(5) Uani 1 1 d . . . . .
C21 C 0.53838(18) 0.8037(2) 0.52592(13) 0.0481(7) Uani 1 1 d . . . . .
H21 H 0.5589 0.8508 0.5067 0.058 Uiso 1 1 calc R U . . .
C22 C 0.55311(19) 0.7310(2) 0.49584(13) 0.0501(7) Uani 1 1 d . . . . .
H22 H 0.5824 0.7291 0.4563 0.060 Uiso 1 1 calc R U . . .
C23 C 0.52431(19) 0.6614(2) 0.52456(13) 0.0468(7) Uani 1 1 d . . . . .
H23 H 0.5350 0.6122 0.5044 0.056 Uiso 1 1 calc R U . . .
C24 C 0.47888(17) 0.66268(18) 0.58385(12) 0.0390(6) Uani 1 1 d . . . . .
C25 C 0.4804(2) 0.88987(19) 0.61612(15) 0.0502(7) Uani 1 1 d . . . . .
H25 H 0.4486 0.8811 0.6568 0.060 Uiso 1 1 calc R U . . .
C26 C 0.5691(3) 0.9282(2) 0.6345(2) 0.0808(13) Uani 1 1 d . . . . .
H26A H 0.6015 0.9387 0.5955 0.121 Uiso 1 1 calc R U . . .
H26B H 0.6027 0.8922 0.6623 0.121 Uiso 1 1 calc R U . . .
H26C H 0.5593 0.9780 0.6572 0.121 Uiso 1 1 calc R U . . .
C27 C 0.4243(3) 0.9472(3) 0.5736(2) 0.0775(11) Uani 1 1 d . . . . .
H27A H 0.4179 0.9977 0.5960 0.116 Uiso 1 1 calc R U . . .
H27B H 0.3668 0.9239 0.5654 0.116 Uiso 1 1 calc R U . . .
H27C H 0.4530 0.9560 0.5328 0.116 Uiso 1 1 calc R U . . .
C28 C 0.4491(2) 0.58245(19) 0.61201(16) 0.0513(7) Uani 1 1 d . . . . .
H28 H 0.4248 0.5931 0.6552 0.062 Uiso 1 1 calc R U . . .
C29 C 0.5252(3) 0.5228(2) 0.62117(18) 0.0645(9) Uani 1 1 d . . . . .
H29A H 0.5040 0.4748 0.6420 0.097 Uiso 1 1 calc R U . . .
H29B H 0.5713 0.5467 0.6481 0.097 Uiso 1 1 calc R U . . .
H29C H 0.5484 0.5091 0.5793 0.097 Uiso 1 1 calc R U . . .
C30 C 0.3752(3) 0.5448(3) 0.5693(2) 0.0790(12) Uani 1 1 d . . . . .
H30A H 0.3974 0.5334 0.5266 0.119 Uiso 1 1 calc R U . . .
H30B H 0.3264 0.5818 0.5653 0.119 Uiso 1 1 calc R U . . .
H30C H 0.3556 0.4957 0.5891 0.119 Uiso 1 1 calc R U . . .
C31 C 0.76695(15) 0.69033(15) 0.74107(11) 0.0294(4) Uani 1 1 d . . . . .
C32 C 0.82441(19) 0.70930(17) 0.85448(12) 0.0390(6) Uani 1 1 d . . . . .
H32 H 0.7603 0.7111 0.8613 0.047 Uiso 1 1 calc R U . . .
C33 C 0.8616(3) 0.6431(2) 0.89843(14) 0.0557(8) Uani 1 1 d . . . . .
H33A H 0.8434 0.5915 0.8815 0.084 Uiso 1 1 calc R U . . .
H33B H 0.8396 0.6497 0.9418 0.084 Uiso 1 1 calc R U . . .
H33C H 0.9252 0.6461 0.8999 0.084 Uiso 1 1 calc R U . . .
C34 C 0.8606(2) 0.79195(19) 0.87234(15) 0.0491(7) Uani 1 1 d . . . . .
H34A H 0.9236 0.7928 0.8664 0.074 Uiso 1 1 calc R U . . .
H34B H 0.8484 0.8035 0.9172 0.074 Uiso 1 1 calc R U . . .
H34C H 0.8329 0.8319 0.8447 0.074 Uiso 1 1 calc R U . . .
C35 C 0.91649(17) 0.68113(18) 0.75293(14) 0.0410(6) Uani 1 1 d . . . . .
C36 C 1.0065(2) 0.6794(3) 0.78533(17) 0.0597(9) Uani 1 1 d . . . . .
H36A H 1.0118 0.6324 0.8126 0.090 Uiso 1 1 calc R U . . .
H36B H 1.0146 0.7269 0.8117 0.090 Uiso 1 1 calc R U . . .
H36C H 1.0510 0.6778 0.7525 0.090 Uiso 1 1 calc R U . . .
C37 C 0.89607(17) 0.67243(18) 0.68852(13) 0.0401(6) Uani 1 1 d . . . . .
C38 C 0.9587(2) 0.6596(3) 0.63409(16) 0.0596(9) Uani 1 1 d . . . . .
H38A H 1.0183 0.6702 0.6495 0.089 Uiso 1 1 calc R U . . .
H38B H 0.9438 0.6956 0.5987 0.089 Uiso 1 1 calc R U . . .
H38C H 0.9544 0.6049 0.6191 0.089 Uiso 1 1 calc R U . . .
C39 C 0.74994(17) 0.67772(17) 0.62096(11) 0.0351(5) Uani 1 1 d . . . . .
H39 H 0.6878 0.6821 0.6335 0.042 Uiso 1 1 calc R U . . .
C40 C 0.7586(2) 0.5985(2) 0.58423(14) 0.0494(7) Uani 1 1 d . . . . .
H40A H 0.8167 0.5948 0.5663 0.074 Uiso 1 1 calc R U . . .
H40B H 0.7146 0.5962 0.5494 0.074 Uiso 1 1 calc R U . . .
H40C H 0.7498 0.5543 0.6138 0.074 Uiso 1 1 calc R U . . .
C41 C 0.7697(2) 0.7512(2) 0.57934(16) 0.0534(8) Uani 1 1 d . . . . .
H41A H 0.7617 0.7993 0.6048 0.080 Uiso 1 1 calc R U . . .
H41B H 0.7299 0.7522 0.5419 0.080 Uiso 1 1 calc R U . . .
H41C H 0.8298 0.7486 0.5651 0.080 Uiso 1 1 calc R U . . .
C42 C 0.52155(16) 0.63170(14) 0.77426(11) 0.0302(5) Uani 1 1 d . . . . .
C43 C 0.57932(17) 0.58071(15) 0.78590(12) 0.0337(5) Uani 1 1 d . . . . .
C44 C 0.6624(3) 0.4966(2) 0.90140(16) 0.0630(9) Uani 1 1 d . . . . .
H44A H 0.7032 0.5406 0.9074 0.094 Uiso 1 1 calc R U . . .
H44B H 0.6895 0.4477 0.9172 0.094 Uiso 1 1 calc R U . . .
H44C H 0.6096 0.5070 0.9253 0.094 Uiso 1 1 calc R U . . .
C45 C 0.5515(3) 0.4025(2) 0.8001(2) 0.0697(10) Uani 1 1 d . . . . .
H45A H 0.5009 0.4119 0.8266 0.105 Uiso 1 1 calc R U . . .
H45B H 0.5787 0.3521 0.8124 0.105 Uiso 1 1 calc R U . . .
H45C H 0.5330 0.4004 0.7548 0.105 Uiso 1 1 calc R U . . .
C46 C 0.7318(2) 0.4672(2) 0.76184(15) 0.0509(7) Uani 1 1 d . . . . .
H46A H 0.7137 0.4642 0.7165 0.076 Uiso 1 1 calc R U . . .
H46B H 0.7593 0.4173 0.7749 0.076 Uiso 1 1 calc R U . . .
H46C H 0.7734 0.5106 0.7679 0.076 Uiso 1 1 calc R U . . .
C12 C 0.5461(4) 0.9165(3) 0.9624(3) 0.115(2) Uani 1 1 d . . . C 1
H12A H 0.5802 0.8957 0.9989 0.172 Uiso 1 1 calc R U . . .
H12B H 0.4855 0.9231 0.9746 0.172 Uiso 1 1 calc R U . . .
H12C H 0.5699 0.9677 0.9496 0.172 Uiso 1 1 calc R U . . .

loop_
_atom_site_aniso_label
_atom_site_aniso_U_11
_atom_site_aniso_U_22
_atom_site_aniso_U_33
_atom_site_aniso_U_23
_atom_site_aniso_U_13
_atom_site_aniso_U_12
Cu1 0.02879(17) 0.03481(18) 0.02235(16) -0.00222(13) 0.00314(12) 0.00198(13)
Si1 0.0642(5) 0.0525(5) 0.0382(4) 0.0018(3) 0.0111(4) 0.0351(4)
Si2 0.0242(3) 0.0715(5) 0.0363(4) 0.0076(3) -0.0007(3) 0.0002(3)
Si3 0.0486(4) 0.0334(3) 0.0433(4) 0.0096(3) 0.0110(3) 0.0118(3)
Al1 0.0253(3) 0.0292(3) 0.0212(3) 0.0010(2) 0.0051(2) 0.0039(2)
N1 0.0359(10) 0.0353(10) 0.0267(9) 0.0025(8) 0.0090(8) 0.0117(8)
N2 0.0245(9) 0.0391(11) 0.0268(9) 0.0025(8) 0.0031(8) -0.0015(8)
N3 0.0310(10) 0.0457(11) 0.0261(10) -0.0028(8) -0.0028(8) 0.0043(9)
N4 0.0295(10) 0.0457(12) 0.0257(9) 0.0000(8) 0.0010(8) 0.0016(8)
C1 0.0286(10) 0.0312(11) 0.0250(10) -0.0014(8) 0.0108(9) 0.0074(9)
C2 0.0384(12) 0.0400(13) 0.0277(11) 0.0023(9) 0.0116(10) 0.0024(10)
C3 0.0643(19) 0.0514(16) 0.0336(14) 0.0144(12) 0.0099(13) 0.0038(14)
C4 0.075(2) 0.077(2) 0.0339(14) 0.0143(15) -0.0025(15) 0.0184(18)
C5 0.0459(16) 0.072(2) 0.0423(15) -0.0088(15) -0.0107(13) 0.0112(15)
C6 0.0310(12) 0.0420(13) 0.0402(13) -0.0082(11) 0.0068(10) 0.0050(10)
C7 0.0438(15) 0.0549(17) 0.0448(15) -0.0030(13) 0.0099(13) -0.0101(13)
C8 0.065(2) 0.061(2) 0.095(3) -0.022(2) 0.024(2) -0.0228(18)
C9 0.0392(17) 0.094(3) 0.076(2) -0.016(2) 0.0139(17) -0.0083(17)
C10 0.0410(15) 0.0418(15) 0.068(2) -0.0152(14) 0.0159(14) -0.0043(12)
C11 0.0406(15) 0.070(2) 0.0496(17) -0.0211(15) 0.0084(13) -0.0108(14)
C13 0.124(4) 0.0418(17) 0.059(2) 0.0033(15) -0.003(2) 0.031(2)
C14 0.097(3) 0.103(3) 0.0506(19) -0.008(2) 0.019(2) 0.066(3)
C15 0.0471(17) 0.096(3) 0.060(2) 0.0101(19) 0.0116(15) 0.0440(19)
C16 0.0425(16) 0.089(3) 0.0575(19) 0.0123(18) -0.0007(15) 0.0327(17)
C17 0.0392(16) 0.127(4) 0.0451(17) 0.011(2) -0.0136(14) -0.0036(19)
C18 0.0336(14) 0.092(3) 0.060(2) -0.0035(18) 0.0094(14) -0.0221(16)
C19 0.0242(10) 0.0472(13) 0.0216(10) 0.0022(9) -0.0033(8) -0.0047(9)
C20 0.0317(12) 0.0540(15) 0.0273(11) 0.0061(11) -0.0020(9) -0.0098(11)
C21 0.0369(13) 0.079(2) 0.0281(12) 0.0171(13) 0.0006(11) -0.0120(14)
C22 0.0358(13) 0.092(2) 0.0222(11) 0.0025(13) 0.0037(10) 0.0017(14)
C23 0.0401(14) 0.072(2) 0.0282(12) -0.0098(12) -0.0018(11) 0.0028(13)
C24 0.0336(12) 0.0547(16) 0.0286(12) -0.0067(11) -0.0001(10) -0.0051(11)
C25 0.0637(19) 0.0480(16) 0.0392(14) 0.0070(12) 0.0040(14) -0.0130(14)
C26 0.092(3) 0.051(2) 0.097(3) 0.010(2) -0.029(3) -0.027(2)
C27 0.096(3) 0.065(2) 0.071(3) 0.0071(19) -0.001(2) 0.011(2)
C28 0.0597(18) 0.0470(16) 0.0476(16) -0.0147(13) 0.0089(14) -0.0122(14)
C29 0.090(3) 0.0463(17) 0.058(2) -0.0120(15) 0.0130(19) 0.0048(17)
C30 0.069(2) 0.073(3) 0.095(3) -0.031(2) 0.004(2) -0.029(2)
C31 0.0285(11) 0.0344(11) 0.0254(10) -0.0023(9) 0.0004(9) 0.0010(9)
C32 0.0425(14) 0.0485(15) 0.0257(12) -0.0045(10) -0.0036(10) 0.0055(11)
C33 0.076(2) 0.0581(19) 0.0328(14) 0.0024(13) -0.0061(14) 0.0165(16)
C34 0.0447(15) 0.0558(17) 0.0465(16) -0.0109(13) -0.0052(13) 0.0027(13)
C35 0.0287(12) 0.0550(16) 0.0390(14) 0.0001(11) -0.0017(11) 0.0068(11)
C36 0.0341(14) 0.094(3) 0.0508(18) -0.0030(17) -0.0090(13) 0.0084(16)
C37 0.0293(12) 0.0566(16) 0.0347(13) 0.0005(11) 0.0044(10) 0.0049(11)
C38 0.0353(14) 0.102(3) 0.0426(16) -0.0020(17) 0.0113(13) 0.0108(16)
C39 0.0320(12) 0.0500(15) 0.0233(11) -0.0003(10) -0.0001(9) -0.0017(10)
C40 0.0581(18) 0.0593(18) 0.0310(13) -0.0071(12) 0.0026(12) -0.0001(14)
C41 0.0507(17) 0.0600(19) 0.0488(16) 0.0151(14) -0.0124(14) -0.0070(14)
C42 0.0296(11) 0.0316(11) 0.0298(11) 0.0012(9) 0.0099(9) 0.0020(9)
C43 0.0362(12) 0.0317(12) 0.0336(12) 0.0048(9) 0.0120(10) 0.0033(10)
C44 0.081(2) 0.065(2) 0.0429(16) 0.0166(15) 0.0134(17) 0.0188(18)
C45 0.071(2) 0.0405(17) 0.098(3) 0.0154(18) 0.011(2) 0.0007(16)
C46 0.0529(17) 0.0529(17) 0.0472(16) 0.0010(13) 0.0063(14) 0.0216(14)
C12 0.133(4) 0.067(3) 0.149(5) -0.063(3) 0.094(4) -0.037(3)

loop_
_atom_type_symbol
_atom_type_description
_atom_type_scat_dispersion_real
_atom_type_scat_dispersion_imag
_atom_type_scat_source
C C 0.0181 0.0091 'International Tables Vol C Tables 4.2.6.8 and 6.1.1.4'
H H 0.0000 0.0000 'International Tables Vol C Tables 4.2.6.8 and 6.1.1.4'
Al Al 0.2130 0.2455 'International Tables Vol C Tables 4.2.6.8 and 6.1.1.4'
Cu Cu -1.9646 0.5888 'International Tables Vol C Tables 4.2.6.8 and 6.1.1.4'
N N 0.0311 0.0180 'International Tables Vol C Tables 4.2.6.8 and 6.1.1.4'
Si Si 0.2541 0.3302 'International Tables Vol C Tables 4.2.6.8 and 6.1.1.4'

loop_
_geom_angle_atom_site_label_1
_geom_angle_atom_site_label_2
_geom_angle_atom_site_label_3
_geom_angle
_geom_angle_site_symmetry_1
_geom_angle_site_symmetry_3
_geom_angle_publ_flag
Al1 Cu1 H1 43.1(10) . . ?
C31 Cu1 H1 119.1(10) . . ?
C31 Cu1 Al1 161.38(7) . . ?
C31 Cu1 C42 150.25(10) . . ?
C31 Cu1 C43 116.90(10) . . ?
C42 Cu1 H1 90.2(10) . . ?
C42 Cu1 Al1 47.17(7) . . ?
C42 Cu1 C43 33.73(10) . . ?
C43 Cu1 H1 123.9(10) . . ?
C43 Cu1 Al1 80.90(7) . . ?
N1 Si1 C13 111.74(15) . . ?
N1 Si1 C14 109.80(14) . . ?
N1 Si1 C15 112.69(15) . . ?
C14 Si1 C13 108.8(2) . . ?
C15 Si1 C13 107.0(2) . . ?
C15 Si1 C14 106.57(19) . . ?
N2 Si2 C16 113.82(15) . . ?
N2 Si2 C17 109.55(13) . . ?
N2 Si2 C18 112.88(14) . . ?
C16 Si2 C17 105.22(18) . . ?
C16 Si2 C18 107.11(18) . . ?
C18 Si2 C17 107.82(18) . . ?
C43 Si3 C44 107.20(14) . . ?
C43 Si3 C45 108.05(15) . . ?
C43 Si3 C46 109.08(13) . . ?
C45 Si3 C44 110.16(19) . . ?
C45 Si3 C46 109.64(18) . . ?
C46 Si3 C44 112.58(16) . . ?
Cu1 Al1 H1 43.8(10) . . ?
N1 Al1 Cu1 123.01(8) . . ?
N1 Al1 H1 112.6(10) . . ?
N1 Al1 C42 109.35(10) . . ?
N2 Al1 Cu1 120.48(7) . . ?
N2 Al1 H1 105.7(10) . . ?
N2 Al1 N1 115.80(10) . . ?
N2 Al1 C42 116.55(10) . . ?
C42 Al1 Cu1 51.10(7) . . ?
C42 Al1 H1 94.9(10) . . ?
Si1 N1 Al1 127.71(12) . . ?
C1 N1 Si1 118.92(15) . . ?
C1 N1 Al1 113.24(14) . . ?
Si2 N2 Al1 127.51(11) . . ?
C19 N2 Si2 115.88(15) . . ?
C19 N2 Al1 116.47(15) . . ?
C31 N3 C32 121.8(2) . . ?
C31 N3 C35 111.0(2) . . ?
C35 N3 C32 127.0(2) . . ?
C31 N4 C37 110.9(2) . . ?
C31 N4 C39 121.8(2) . . ?
C37 N4 C39 127.2(2) . . ?
C2 C1 N1 119.7(2) . . ?
C6 C1 N1 121.1(2) . . ?
C6 C1 C2 119.2(2) . . ?
C1 C2 C7 121.8(2) . . ?
C3 C2 C1 119.6(3) . . ?
C3 C2 C7 118.6(3) . . ?
C2 C3 H3 119.3 . . ?
C4 C3 C2 121.5(3) . . ?
C4 C3 H3 119.3 . . ?
C3 C4 H4 120.5 . . ?
C3 C4 C5 119.1(3) . . ?
C5 C4 H4 120.5 . . ?
C4 C5 H5 119(3) . . ?
C4 C5 C6 122.1(3) . . ?
C6 C5 H5 118(3) . . ?
C1 C6 C10 121.8(3) . . ?
C5 C6 C1 118.5(3) . . ?
C5 C6 C10 119.7(3) . . ?
C2 C7 H7 107.1 . . ?
C2 C7 C8 114.1(3) . . ?
C2 C7 C9 110.7(3) . . ?
C8 C7 H7 107.1 . . ?
C8 C7 C9 110.3(3) . . ?
C9 C7 H7 107.1 . . ?
C7 C8 H8A 109.5 . . ?
C7 C8 H8B 109.5 . . ?
C7 C8 H8C 109.5 . . ?
H8A C8 H8B 109.5 . . ?
H8A C8 H8C 109.5 . . ?
H8B C8 H8C 109.5 . . ?
C7 C9 H9A 109.5 . . ?
C7 C9 H9B 109.5 . . ?
C7 C9 H9C 109.5 . . ?
H9A C9 H9B 109.5 . . ?
H9A C9 H9C 109.5 . . ?
H9B C9 H9C 109.5 . . ?
C6 C10 H10 108.3 . . ?
C6 C10 C12 111.0(3) . . ?
C11 C10 C6 111.8(3) . . ?
C11 C10 H10 108.3 . . ?
C11 C10 C12 109.0(3) . . ?
C12 C10 H10 108.3 . . ?
C10 C11 H11A 109.5 . . ?
C10 C11 H11B 109.5 . . ?
C10 C11 H11C 109.5 . . ?
H11A C11 H11B 109.5 . . ?
H11A C11 H11C 109.5 . . ?
H11B C11 H11C 109.5 . . ?
Si1 C13 H13A 109.5 . . ?
Si1 C13 H13B 109.5 . . ?
Si1 C13 H13C 109.5 . . ?
H13A C13 H13B 109.5 . . ?
H13A C13 H13C 109.5 . . ?
H13B C13 H13C 109.5 . . ?
Si1 C14 H14A 109.5 . . ?
Si1 C14 H14B 109.5 . . ?
Si1 C14 H14C 109.5 . . ?
H14A C14 H14B 109.5 . . ?
H14A C14 H14C 109.5 . . ?
H14B C14 H14C 109.5 . . ?
Si1 C15 H15A 107.8 . . ?
Si1 C15 H15B 107.8 . . ?
H15A C15 H15B 107.1 . . ?
C16 C15 Si1 118.2(2) . . ?
C16 C15 H15A 107.8 . . ?
C16 C15 H15B 107.8 . . ?
Si2 C16 H16A 107.3 . . ?
Si2 C16 H16B 107.3 . . ?
C15 C16 Si2 120.1(2) . . ?
C15 C16 H16A 107.3 . . ?
C15 C16 H16B 107.3 . . ?
H16A C16 H16B 106.9 . . ?
Si2 C17 H17A 109.5 . . ?
Si2 C17 H17B 109.5 . . ?
Si2 C17 H17C 109.5 . . ?
H17A C17 H17B 109.5 . . ?
H17A C17 H17C 109.5 . . ?
H17B C17 H17C 109.5 . . ?
Si2 C18 H18A 109.5 . . ?
Si2 C18 H18B 109.5 . . ?
Si2 C18 H18C 109.5 . . ?
H18A C18 H18B 109.5 . . ?
H18A C18 H18C 109.5 . . ?
H18B C18 H18C 109.5 . . ?
C20 C19 N2 120.1(2) . . ?
C24 C19 N2 121.1(2) . . ?
C24 C19 C20 118.8(2) . . ?
C19 C20 C25 121.2(2) . . ?
C21 C20 C19 119.6(3) . . ?
C21 C20 C25 119.2(3) . . ?
C20 C21 H21 119.3 . . ?
C22 C21 C20 121.4(3) . . ?
C22 C21 H21 119.3 . . ?
C21 C22 H22 120.3 . . ?
C23 C22 C21 119.4(2) . . ?
C23 C22 H22 120.3 . . ?
C22 C23 H23 119.3 . . ?
C22 C23 C24 121.5(3) . . ?
C24 C23 H23 119.3 . . ?
C19 C24 C28 123.0(2) . . ?
C23 C24 C19 119.2(3) . . ?
C23 C24 C28 117.8(3) . . ?
C20 C25 H25 107.4 . . ?
C20 C25 C26 110.9(3) . . ?
C20 C25 C27 113.0(3) . . ?
C26 C25 H25 107.4 . . ?
C26 C25 C27 110.5(3) . . ?
C27 C25 H25 107.4 . . ?
C25 C26 H26A 109.5 . . ?
C25 C26 H26B 109.5 . . ?
C25 C26 H26C 109.5 . . ?
H26A C26 H26B 109.5 . . ?
H26A C26 H26C 109.5 . . ?
H26B C26 H26C 109.5 . . ?
C25 C27 H27A 109.5 . . ?
C25 C27 H27B 109.5 . . ?
C25 C27 H27C 109.5 . . ?
H27A C27 H27B 109.5 . . ?
H27A C27 H27C 109.5 . . ?
H27B C27 H27C 109.5 . . ?
C24 C28 H28 107.7 . . ?
C24 C28 C29 112.7(3) . . ?
C24 C28 C30 111.0(3) . . ?
C29 C28 H28 107.7 . . ?
C29 C28 C30 109.9(3) . . ?
C30 C28 H28 107.7 . . ?
C28 C29 H29A 109.5 . . ?
C28 C29 H29B 109.5 . . ?
C28 C29 H29C 109.5 . . ?
H29A C29 H29B 109.5 . . ?
H29A C29 H29C 109.5 . . ?
H29B C29 H29C 109.5 . . ?
C28 C30 H30A 109.5 . . ?
C28 C30 H30B 109.5 . . ?
C28 C30 H30C 109.5 . . ?
H30A C30 H30B 109.5 . . ?
H30A C30 H30C 109.5 . . ?
H30B C30 H30C 109.5 . . ?
N3 C31 Cu1 130.81(17) . . ?
N4 C31 Cu1 123.93(17) . . ?
N4 C31 N3 105.0(2) . . ?
N3 C32 H32 106.8 . . ?
N3 C32 C33 112.4(2) . . ?
N3 C32 C34 110.9(2) . . ?
C33 C32 H32 106.8 . . ?
C34 C32 H32 106.8 . . ?
C34 C32 C33 112.7(2) . . ?
C32 C33 H33A 109.5 . . ?
C32 C33 H33B 109.5 . . ?
C32 C33 H33C 109.5 . . ?
H33A C33 H33B 109.5 . . ?
H33A C33 H33C 109.5 . . ?
H33B C33 H33C 109.5 . . ?
C32 C34 H34A 109.5 . . ?
C32 C34 H34B 109.5 . . ?
C32 C34 H34C 109.5 . . ?
H34A C34 H34B 109.5 . . ?
H34A C34 H34C 109.5 . . ?
H34B C34 H34C 109.5 . . ?
N3 C35 C36 125.8(3) . . ?
C37 C35 N3 106.6(2) . . ?
C37 C35 C36 127.6(3) . . ?
C35 C36 H36A 109.5 . . ?
C35 C36 H36B 109.5 . . ?
C35 C36 H36C 109.5 . . ?
H36A C36 H36B 109.5 . . ?
H36A C36 H36C 109.5 . . ?
H36B C36 H36C 109.5 . . ?
N4 C37 C38 126.0(3) . . ?
C35 C37 N4 106.6(2) . . ?
C35 C37 C38 127.4(3) . . ?
C37 C38 H38A 109.5 . . ?
C37 C38 H38B 109.5 . . ?
C37 C38 H38C 109.5 . . ?
H38A C38 H38B 109.5 . . ?
H38A C38 H38C 109.5 . . ?
H38B C38 H38C 109.5 . . ?
N4 C39 H39 106.7 . . ?
N4 C39 C40 112.0(2) . . ?
N4 C39 C41 110.9(2) . . ?
C40 C39 H39 106.7 . . ?
C41 C39 H39 106.7 . . ?
C41 C39 C40 113.4(2) . . ?
C39 C40 H40A 109.5 . . ?
C39 C40 H40B 109.5 . . ?
C39 C40 H40C 109.5 . . ?
H40A C40 H40B 109.5 . . ?
H40A C40 H40C 109.5 . . ?
H40B C40 H40C 109.5 . . ?
C39 C41 H41A 109.5 . . ?
C39 C41 H41B 109.5 . . ?
C39 C41 H41C 109.5 . . ?
H41A C41 H41B 109.5 . . ?
H41A C41 H41C 109.5 . . ?
H41B C41 H41C 109.5 . . ?
Al1 C42 Cu1 81.72(9) . . ?
C43 C42 Cu1 76.40(16) . . ?
C43 C42 Al1 158.1(2) . . ?
Si3 C43 Cu1 129.25(13) . . ?
C42 C43 Cu1 69.87(15) . . ?
C42 C43 Si3 160.7(2) . . ?
Si3 C44 H44A 109.5 . . ?
Si3 C44 H44B 109.5 . . ?
Si3 C44 H44C 109.5 . . ?
H44A C44 H44B 109.5 . . ?
H44A C44 H44C 109.5 . . ?
H44B C44 H44C 109.5 . . ?
Si3 C45 H45A 109.5 . . ?
Si3 C45 H45B 109.5 . . ?
Si3 C45 H45C 109.5 . . ?
H45A C45 H45B 109.5 . . ?
H45A C45 H45C 109.5 . . ?
H45B C45 H45C 109.5 . . ?
Si3 C46 H46A 109.5 . . ?
Si3 C46 H46B 109.5 . . ?
Si3 C46 H46C 109.5 . . ?
H46A C46 H46B 109.5 . . ?
H46A C46 H46C 109.5 . . ?
H46B C46 H46C 109.5 . . ?
C10 C12 H12A 109.5 . . ?
C10 C12 H12B 109.5 . . ?
C10 C12 H12C 109.5 . . ?
H12A C12 H12B 109.5 . . ?
H12A C12 H12C 109.5 . . ?
H12B C12 H12C 109.5 . . ?

loop_
_geom_bond_atom_site_label_1
_geom_bond_atom_site_label_2
_geom_bond_distance
_geom_bond_site_symmetry_2
_geom_bond_publ_flag
Cu1 H1 1.84(3) . ?
Cu1 Al1 2.6493(7) . ?
Cu1 C31 1.951(2) . ?
Cu1 C42 2.084(2) . ?
Cu1 C43 2.157(2) . ?
Si1 N1 1.729(2) . ?
Si1 C13 1.879(4) . ?
Si1 C14 1.879(3) . ?
Si1 C15 1.872(4) . ?
Si2 N2 1.732(2) . ?
Si2 C16 1.868(4) . ?
Si2 C17 1.881(3) . ?
Si2 C18 1.871(4) . ?
Si3 C43 1.847(2) . ?
Si3 C44 1.866(4) . ?
Si3 C45 1.860(4) . ?
Si3 C46 1.861(3) . ?
Al1 H1 1.81(3) . ?
Al1 N1 1.837(2) . ?
Al1 N2 1.836(2) . ?
Al1 C42 1.963(2) . ?
N1 C1 1.437(3) . ?
N2 C19 1.435(3) . ?
N3 C31 1.354(3) . ?
N3 C32 1.475(3) . ?
N3 C35 1.394(3) . ?
N4 C31 1.354(3) . ?
N4 C37 1.397(3) . ?
N4 C39 1.472(3) . ?
C1 C2 1.412(3) . ?
C1 C6 1.410(4) . ?
C2 C3 1.389(4) . ?
C2 C7 1.510(4) . ?
C3 H3 0.9300 . ?
C3 C4 1.366(5) . ?
C4 H4 0.9300 . ?
C4 C5 1.381(6) . ?
C5 H5 0.90(4) . ?
C5 C6 1.394(4) . ?
C6 C10 1.515(4) . ?
C7 H7 0.9800 . ?
C7 C8 1.516(5) . ?
C7 C9 1.535(4) . ?
C8 H8A 0.9600 . ?
C8 H8B 0.9600 . ?
C8 H8C 0.9600 . ?
C9 H9A 0.9600 . ?
C9 H9B 0.9600 . ?
C9 H9C 0.9600 . ?
C10 H10 0.9800 . ?
C10 C11 1.512(4) . ?
C10 C12 1.526(5) . ?
C11 H11A 0.9600 . ?
C11 H11B 0.9600 . ?
C11 H11C 0.9600 . ?
C13 H13A 0.9600 . ?
C13 H13B 0.9600 . ?
C13 H13C 0.9600 . ?
C14 H14A 0.9600 . ?
C14 H14B 0.9600 . ?
C14 H14C 0.9600 . ?
C15 H15A 0.9700 . ?
C15 H15B 0.9700 . ?
C15 C16 1.539(5) . ?
C16 H16A 0.9700 . ?
C16 H16B 0.9700 . ?
C17 H17A 0.9600 . ?
C17 H17B 0.9600 . ?
C17 H17C 0.9600 . ?
C18 H18A 0.9600 . ?
C18 H18B 0.9600 . ?
C18 H18C 0.9600 . ?
C19 C20 1.411(4) . ?
C19 C24 1.410(4) . ?
C20 C21 1.396(4) . ?
C20 C25 1.509(4) . ?
C21 H21 0.9300 . ?
C21 C22 1.374(5) . ?
C22 H22 0.9300 . ?
C22 C23 1.370(5) . ?
C23 H23 0.9300 . ?
C23 C24 1.407(4) . ?
C24 C28 1.522(4) . ?
C25 H25 0.9800 . ?
C25 C26 1.519(5) . ?
C25 C27 1.528(5) . ?
C26 H26A 0.9600 . ?
C26 H26B 0.9600 . ?
C26 H26C 0.9600 . ?
C27 H27A 0.9600 . ?
C27 H27B 0.9600 . ?
C27 H27C 0.9600 . ?
C28 H28 0.9800 . ?
C28 C29 1.523(5) . ?
C28 C30 1.530(5) . ?
C29 H29A 0.9600 . ?
C29 H29B 0.9600 . ?
C29 H29C 0.9600 . ?
C30 H30A 0.9600 . ?
C30 H30B 0.9600 . ?
C30 H30C 0.9600 . ?
C32 H32 0.9800 . ?
C32 C33 1.516(4) . ?
C32 C34 1.516(4) . ?
C33 H33A 0.9600 . ?
C33 H33B 0.9600 . ?
C33 H33C 0.9600 . ?
C34 H34A 0.9600 . ?
C34 H34B 0.9600 . ?
C34 H34C 0.9600 . ?
C35 C36 1.495(4) . ?
C35 C37 1.352(4) . ?
C36 H36A 0.9600 . ?
C36 H36B 0.9600 . ?
C36 H36C 0.9600 . ?
C37 C38 1.492(4) . ?
C38 H38A 0.9600 . ?
C38 H38B 0.9600 . ?
C38 H38C 0.9600 . ?
C39 H39 0.9800 . ?
C39 C40 1.520(4) . ?
C39 C41 1.520(4) . ?
C40 H40A 0.9600 . ?
C40 H40B 0.9600 . ?
C40 H40C 0.9600 . ?
C41 H41A 0.9600 . ?
C41 H41B 0.9600 . ?
C41 H41C 0.9600 . ?
C42 C43 1.232(4) . ?
C44 H44A 0.9600 . ?
C44 H44B 0.9600 . ?
C44 H44C 0.9600 . ?
C45 H45A 0.9600 . ?
C45 H45B 0.9600 . ?
C45 H45C 0.9600 . ?
C46 H46A 0.9600 . ?
C46 H46B 0.9600 . ?
C46 H46C 0.9600 . ?
C12 H12A 0.9600 . ?
C12 H12B 0.9600 . ?
C12 H12C 0.9600 . ?

loop_
_geom_torsion_atom_site_label_1
_geom_torsion_atom_site_label_2
_geom_torsion_atom_site_label_3
_geom_torsion_atom_site_label_4
_geom_torsion
_geom_torsion_site_symmetry_1
_geom_torsion_site_symmetry_2
_geom_torsion_site_symmetry_3
_geom_torsion_site_symmetry_4
_geom_torsion_publ_flag
Cu1 Al1 N1 Si1 138.50(13) . . . . ?
Cu1 Al1 N1 C1 -37.2(2) . . . . ?
Cu1 Al1 N2 Si2 162.83(11) . . . . ?
Cu1 Al1 N2 C19 -12.6(2) . . . . ?
Cu1 C42 C43 Si3 173.9(7) . . . . ?
Si1 N1 C1 C2 100.3(2) . . . . ?
Si1 N1 C1 C6 -81.3(2) . . . . ?
Si1 C15 C16 Si2 71.8(4) . . . . ?
Si2 N2 C19 C20 93.3(2) . . . . ?
Si2 N2 C19 C24 -85.4(3) . . . . ?
Al1 N1 C1 C2 -83.6(2) . . . . ?
Al1 N1 C1 C6 94.8(2) . . . . ?
Al1 N2 C19 C20 -90.7(2) . . . . ?
Al1 N2 C19 C24 90.6(2) . . . . ?
Al1 C42 C43 Cu1 -2.9(5) . . . . ?
Al1 C42 C43 Si3 171.0(3) . . . . ?
N1 Si1 C15 C16 -70.0(3) . . . . ?
N1 Al1 N2 Si2 -26.58(19) . . . . ?
N1 Al1 N2 C19 157.97(17) . . . . ?
N1 C1 C2 C3 176.0(2) . . . . ?
N1 C1 C2 C7 -5.5(3) . . . . ?
N1 C1 C6 C5 -176.2(2) . . . . ?
N1 C1 C6 C10 4.5(3) . . . . ?
N2 Si2 C16 C15 -69.7(3) . . . . ?
N2 Al1 N1 Si1 -31.8(2) . . . . ?
N2 Al1 N1 C1 152.50(16) . . . . ?
N2 C19 C20 C21 -175.5(2) . . . . ?
N2 C19 C20 C25 4.5(4) . . . . ?
N2 C19 C24 C23 175.3(2) . . . . ?
N2 C19 C24 C28 -3.0(4) . . . . ?
N3 C35 C37 N4 0.2(3) . . . . ?
N3 C35 C37 C38 179.6(3) . . . . ?
C1 C2 C3 C4 0.6(4) . . . . ?
C1 C2 C7 C8 132.0(3) . . . . ?
C1 C2 C7 C9 -102.9(3) . . . . ?
C1 C6 C10 C11 -111.6(3) . . . . ?
C1 C6 C10 C12 126.4(4) . . . . ?
C2 C1 C6 C5 2.2(3) . . . . ?
C2 C1 C6 C10 -177.1(2) . . . . ?
C2 C3 C4 C5 1.3(5) . . . . ?
C3 C2 C7 C8 -49.6(4) . . . . ?
C3 C2 C7 C9 75.5(4) . . . . ?
C3 C4 C5 C6 -1.6(5) . . . . ?
C4 C5 C6 C1 -0.2(4) . . . . ?
C4 C5 C6 C10 179.0(3) . . . . ?
C5 C6 C10 C11 69.2(4) . . . . ?
C5 C6 C10 C12 -52.8(4) . . . . ?
C6 C1 C2 C3 -2.4(3) . . . . ?
C6 C1 C2 C7 176.0(2) . . . . ?
C7 C2 C3 C4 -177.8(3) . . . . ?
C13 Si1 N1 Al1 -56.5(2) . . . . ?
C13 Si1 N1 C1 118.9(2) . . . . ?
C13 Si1 C15 C16 53.2(3) . . . . ?
C14 Si1 N1 Al1 -177.4(2) . . . . ?
C14 Si1 N1 C1 -1.9(3) . . . . ?
C14 Si1 C15 C16 169.5(3) . . . . ?
C15 Si1 N1 Al1 64.0(2) . . . . ?
C15 Si1 N1 C1 -120.5(2) . . . . ?
C16 Si2 N2 Al1 59.6(2) . . . . ?
C16 Si2 N2 C19 -124.9(2) . . . . ?
C17 Si2 N2 Al1 177.1(2) . . . . ?
C17 Si2 N2 C19 -7.4(3) . . . . ?
C17 Si2 C16 C15 170.4(3) . . . . ?
C18 Si2 N2 Al1 -62.7(2) . . . . ?
C18 Si2 N2 C19 112.7(2) . . . . ?
C18 Si2 C16 C15 55.8(4) . . . . ?
C19 C20 C21 C22 -1.0(4) . . . . ?
C19 C20 C25 C26 117.9(3) . . . . ?
C19 C20 C25 C27 -117.4(3) . . . . ?
C19 C24 C28 C29 -126.5(3) . . . . ?
C19 C24 C28 C30 109.8(3) . . . . ?
C20 C19 C24 C23 -3.3(4) . . . . ?
C20 C19 C24 C28 178.4(3) . . . . ?
C20 C21 C22 C23 -1.1(4) . . . . ?
C21 C20 C25 C26 -62.1(4) . . . . ?
C21 C20 C25 C27 62.6(4) . . . . ?
C21 C22 C23 C24 0.8(4) . . . . ?
C22 C23 C24 C19 1.4(4) . . . . ?
C22 C23 C24 C28 179.8(3) . . . . ?
C23 C24 C28 C29 55.2(4) . . . . ?
C23 C24 C28 C30 -68.6(4) . . . . ?
C24 C19 C20 C21 3.1(4) . . . . ?
C24 C19 C20 C25 -176.8(2) . . . . ?
C25 C20 C21 C22 179.0(3) . . . . ?
C31 N3 C32 C33 123.9(3) . . . . ?
C31 N3 C32 C34 -108.8(3) . . . . ?
C31 N3 C35 C36 -179.8(3) . . . . ?
C31 N3 C35 C37 0.0(3) . . . . ?
C31 N4 C37 C35 -0.3(3) . . . . ?
C31 N4 C37 C38 -179.7(3) . . . . ?
C31 N4 C39 C40 -121.3(3) . . . . ?
C31 N4 C39 C41 111.0(3) . . . . ?
C32 N3 C31 Cu1 -10.3(4) . . . . ?
C32 N3 C31 N4 175.9(2) . . . . ?
C32 N3 C35 C36 4.3(5) . . . . ?
C32 N3 C35 C37 -175.8(3) . . . . ?
C35 N3 C31 Cu1 173.6(2) . . . . ?
C35 N3 C31 N4 -0.2(3) . . . . ?
C35 N3 C32 C33 -60.7(4) . . . . ?
C35 N3 C32 C34 66.6(4) . . . . ?
C36 C35 C37 N4 180.0(3) . . . . ?
C36 C35 C37 C38 -0.5(6) . . . . ?
C37 N4 C31 Cu1 -174.08(19) . . . . ?
C37 N4 C31 N3 0.3(3) . . . . ?
C37 N4 C39 C40 62.7(4) . . . . ?
C37 N4 C39 C41 -65.0(4) . . . . ?
C39 N4 C31 Cu1 9.3(3) . . . . ?
C39 N4 C31 N3 -176.3(2) . . . . ?
C39 N4 C37 C35 176.1(3) . . . . ?
C39 N4 C37 C38 -3.4(5) . . . . ?
C42 Al1 N1 Si1 -165.93(15) . . . . ?
C42 Al1 N1 C1 18.4(2) . . . . ?
C42 Al1 N2 Si2 104.19(16) . . . . ?
C42 Al1 N2 C19 -71.3(2) . . . . ?
C44 Si3 C43 Cu1 84.2(2) . . . . ?
C44 Si3 C43 C42 -88.4(7) . . . . ?
C45 Si3 C43 Cu1 -157.08(19) . . . . ?
C45 Si3 C43 C42 30.3(7) . . . . ?
C46 Si3 C43 Cu1 -38.0(2) . . . . ?
C46 Si3 C43 C42 149.4(7) . . . . ?
